data_7215952
loop_
_publ_author_name
'Sarma, Bipul'
'Saikia, Basanta'

_publ_section_title
;
 Hydrogen bond synthon competition in the stabilization of theophylline
 cocrystals
;
_journal_issue 22
_journal_name_full CrystEngComm
_journal_page_first 4753
_journal_paper_doi 10.1039/c3ce42332h
_journal_volume 16
_journal_year 2014
_chemical_formula_moiety 'C7H8N4O2, C7H6O4'
_chemical_formula_sum 'C14 H14 N4 O6'
_chemical_formula_weight 334.29
_chemical_name_systematic
; 
 Theophylline 3,4-Dihydroxybenzoic acid cocrystal 
;
_space_group_IT_number 2
_symmetry_cell_setting triclinic
_symmetry_space_group_name_Hall '-P 1'
_symmetry_space_group_name_H-M 'P -1'
_atom_sites_solution_hydrogens geom
_atom_sites_solution_primary direct
_atom_sites_solution_secondary difmap
_audit_creation_method SHELXL-97
_cell_angle_alpha 103.168(3)
_cell_angle_beta 105.023(5)
_cell_angle_gamma 105.320(4)
_cell_formula_units_Z 2
_cell_length_a 8.0940(5)
_cell_length_b 8.5956(5)
_cell_length_c 11.5891(5)
_cell_measurement_reflns_used 6119
_cell_measurement_temperature 296(2)
_cell_measurement_theta_max 33.91
_cell_measurement_theta_min 2.59
_cell_volume 712.05(8)
_computing_cell_refinement 'Bruker SAINT'
_computing_data_collection 'Bruker APEX2'
_computing_data_reduction 'Bruker SAINT'
_computing_molecular_graphics 'Bruker SHELXTL'
_computing_publication_material 'Bruker SHELXTL'
_computing_structure_refinement 'SHELXL-97 (Sheldrick, 2008)'
_computing_structure_solution 'SHELXS-97 (Sheldrick, 2008)'
_diffrn_ambient_temperature 296(2)
_diffrn_measured_fraction_theta_full 0.940
_diffrn_measured_fraction_theta_max 0.940
_diffrn_measurement_device_type 'Bruker APEX-II CCD'
_diffrn_measurement_method '\f and \w scans'
_diffrn_radiation_monochromator graphite
_diffrn_radiation_source 'fine-focus sealed tube'
_diffrn_radiation_type MoK\a
_diffrn_radiation_wavelength 0.71073
_diffrn_reflns_av_R_equivalents 0.0996
_diffrn_reflns_av_sigmaI/netI 0.1561
_diffrn_reflns_limit_h_max 12
_diffrn_reflns_limit_h_min -12
_diffrn_reflns_limit_k_max 13
_diffrn_reflns_limit_k_min -13
_diffrn_reflns_limit_l_max 18
_diffrn_reflns_limit_l_min -14
_diffrn_reflns_number 19670
_diffrn_reflns_theta_full 34.66
_diffrn_reflns_theta_max 34.66
_diffrn_reflns_theta_min 1.92
_exptl_absorpt_coefficient_mu 0.124
_exptl_absorpt_correction_T_max 0.9743
_exptl_absorpt_correction_T_min 0.9496
_exptl_absorpt_correction_type multi-scan
_exptl_absorpt_process_details SADABS
_exptl_crystal_colour colorless
_exptl_crystal_density_diffrn 1.559
_exptl_crystal_density_method 'not measured'
_exptl_crystal_description block
_exptl_crystal_F_000 348
_exptl_crystal_size_max 0.42
_exptl_crystal_size_mid 0.37
_exptl_crystal_size_min 0.21
_refine_diff_density_max 0.639
_refine_diff_density_min -0.900
_refine_diff_density_rms 0.178
_refine_ls_extinction_method none
_refine_ls_goodness_of_fit_ref 1.082
_refine_ls_hydrogen_treatment mixed
_refine_ls_matrix_type full
_refine_ls_number_parameters 235
_refine_ls_number_reflns 5748
_refine_ls_number_restraints 0
_refine_ls_restrained_S_all 1.082
_refine_ls_R_factor_all 0.1400
_refine_ls_R_factor_gt 0.0753
_refine_ls_shift/su_max 0.000
_refine_ls_shift/su_mean 0.000
_refine_ls_structure_factor_coef Fsqd
_refine_ls_weighting_details 'calc w=1/[\s^2^(Fo^2^)+(0.1496P)^2^+0.0000P] where P=(Fo^2^+2Fc^2^)/3'
_refine_ls_weighting_scheme calc
_refine_ls_wR_factor_gt 0.2037
_refine_ls_wR_factor_ref 0.2776
_reflns_number_gt 3652
_reflns_number_total 5748
_reflns_threshold_expression >2sigma(I)
_cod_data_source_file c3ce42332h.txt
_cod_data_source_block p1bar
_cod_depositor_comments
;
The following automatic conversions were performed:

'_symmetry_cell_setting' value 'Triclinic' changed to 'triclinic'
according to
/usr/data/users/saulius/crontab/automatic-downloads/rss-feeds/RSC/lib/dictionaries/cif_core.dic
dictionary named 'cif_core.dic' version 2.4.2 from 2011-04-26.

Automatic conversion script
Id: cif_fix_values 2281 2013-09-26 08:29:07Z andrius 
;
_cod_original_cell_volume 712.05(7)
_cod_original_sg_symbol_H-M P-1
_cod_database_code 7215952

loop_
_symmetry_equiv_pos_as_xyz
'x, y, z'
'-x, -y, -z'

loop_
_atom_site_label
_atom_site_type_symbol
_atom_site_fract_x
_atom_site_fract_y
_atom_site_fract_z
_atom_site_U_iso_or_equiv
_atom_site_adp_type
_atom_site_occupancy
_atom_site_symmetry_multiplicity
_atom_site_calc_flag
_atom_site_refinement_flags
O1 O 0.71339(14) 0.72339(17) 0.03887(11) 0.0220(3) Uani 1 1 d .
O2 O 1.19753(13) 1.00833(16) 0.40699(12) 0.0225(3) Uani 1 1 d .
N1 N 0.95396(14) 0.86480(18) 0.22411(13) 0.0172(3) Uani 1 1 d .
N2 N 0.99056(14) 0.76923(18) 0.40294(13) 0.0170(3) Uani 1 1 d .
N4 N 0.58350(14) 0.47133(19) 0.17575(13) 0.0185(3) Uani 1 1 d .
N3 N 0.74046(14) 0.51498(18) 0.37689(13) 0.0183(3) Uani 1 1 d .
C4 C 1.05600(17) 0.8869(2) 0.34787(15) 0.0163(3) Uani 1 1 d .
C3 C 0.79240(17) 0.7307(2) 0.14749(15) 0.0168(3) Uani 1 1 d .
C2 C 0.73660(16) 0.6135(2) 0.21108(14) 0.0169(3) Uani 1 1 d .
C5 C 0.82963(16) 0.6366(2) 0.33482(15) 0.0162(3) Uani 1 1 d .
C7 C 1.09679(17) 0.7876(2) 0.53139(15) 0.0211(3) Uani 1 1 d .
H7A H 1.0428 0.6900 0.5534 0.032 Uiso 1 1 calc R
H7B H 1.0980 0.8883 0.5888 0.032 Uiso 1 1 calc R
H7C H 1.2193 0.7964 0.5363 0.032 Uiso 1 1 calc R
C6 C 1.02393(19) 0.9972(2) 0.17004(17) 0.0227(4) Uani 1 1 d .
H6A H 1.0794 1.1058 0.2349 0.034 Uiso 1 1 calc R
H6B H 0.9251 1.0006 0.1047 0.034 Uiso 1 1 calc R
H6C H 1.1128 0.9715 0.1354 0.034 Uiso 1 1 calc R
C1 C 0.59229(17) 0.4191(2) 0.27686(15) 0.0193(3) Uani 1 1 d .
H1 H 0.5037 0.3252 0.2774 0.023 Uiso 1 1 calc R
O3 O 0.57038(15) 1.00806(17) 0.16630(12) 0.0230(3) Uani 1 1 d .
O4 O 0.33467(14) 0.83878(18) -0.00841(12) 0.0229(3) Uani 1 1 d .
O5 O 0.48558(13) 0.72649(17) 0.49955(11) 0.0220(3) Uani 1 1 d .
O6 O 0.19151(15) 0.43668(18) 0.37041(12) 0.0234(3) Uani 1 1 d .
C8 C 0.42197(17) 0.8723(2) 0.10420(15) 0.0179(3) Uani 1 1 d .
C9 C 0.36577(17) 0.7631(2) 0.17900(15) 0.0174(3) Uani 1 1 d .
C10 C 0.45954(17) 0.8056(2) 0.30818(15) 0.0185(3) Uani 1 1 d .
H10 H 0.5586 0.9061 0.3498 0.022 Uiso 1 1 calc R
C11 C 0.40354(17) 0.6966(2) 0.37410(15) 0.0176(3) Uani 1 1 d .
C12 C 0.25040(17) 0.5469(2) 0.31054(15) 0.0180(3) Uani 1 1 d .
C13 C 0.15848(17) 0.5053(2) 0.18247(15) 0.0194(3) Uani 1 1 d .
H13 H 0.0586 0.4055 0.1408 0.023 Uiso 1 1 calc R
C14 C 0.21592(17) 0.6130(2) 0.11670(15) 0.0195(3) Uani 1 1 d .
H14 H 0.1544 0.5850 0.0309 0.023 Uiso 1 1 calc R
H6 H 0.250(4) 0.480(5) 0.452(3) 0.067(10) Uiso 1 1 d .
H4 H 0.492(2) 0.416(3) 0.0954(19) 0.019(5) Uiso 1 1 d .
H5 H 0.592(4) 0.817(4) 0.531(3) 0.050(8) Uiso 1 1 d .
H3 H 0.601(4) 1.059(4) 0.109(3) 0.049(8) Uiso 1 1 d .

loop_
_atom_site_aniso_label
_atom_site_aniso_U_11
_atom_site_aniso_U_22
_atom_site_aniso_U_33
_atom_site_aniso_U_23
_atom_site_aniso_U_13
_atom_site_aniso_U_12
O1 0.0199(4) 0.0297(7) 0.0117(6) 0.0075(5) 0.0020(4) 0.0035(4)
O2 0.0146(4) 0.0256(7) 0.0206(6) 0.0079(5) 0.0015(4) 0.0004(4)
N1 0.0146(4) 0.0227(7) 0.0135(6) 0.0079(5) 0.0042(4) 0.0036(4)
N2 0.0127(4) 0.0228(7) 0.0132(6) 0.0075(5) 0.0024(4) 0.0031(4)
N4 0.0142(4) 0.0230(7) 0.0139(6) 0.0056(5) 0.0027(4) 0.0020(4)
N3 0.0146(4) 0.0231(7) 0.0153(6) 0.0086(5) 0.0036(4) 0.0026(4)
C4 0.0137(5) 0.0233(8) 0.0122(7) 0.0075(6) 0.0038(5) 0.0059(5)
C3 0.0141(5) 0.0248(8) 0.0107(7) 0.0060(5) 0.0042(4) 0.0052(5)
C2 0.0129(5) 0.0255(8) 0.0115(7) 0.0071(6) 0.0034(4) 0.0049(5)
C5 0.0134(5) 0.0227(8) 0.0125(7) 0.0066(6) 0.0042(5) 0.0053(5)
C7 0.0149(5) 0.0317(9) 0.0141(7) 0.0099(6) 0.0017(5) 0.0048(5)
C6 0.0186(5) 0.0284(9) 0.0186(8) 0.0117(7) 0.0051(5) 0.0018(5)
C1 0.0148(5) 0.0240(8) 0.0157(7) 0.0076(6) 0.0029(5) 0.0025(5)
O3 0.0218(5) 0.0273(7) 0.0165(6) 0.0103(5) 0.0058(4) 0.0010(4)
O4 0.0187(4) 0.0324(7) 0.0159(6) 0.0122(5) 0.0042(4) 0.0038(4)
O5 0.0161(4) 0.0312(7) 0.0116(6) 0.0081(5) 0.0018(4) -0.0011(4)
O6 0.0220(5) 0.0291(7) 0.0128(6) 0.0111(5) 0.0024(4) -0.0016(4)
C8 0.0160(5) 0.0251(8) 0.0158(7) 0.0095(6) 0.0073(5) 0.0079(5)
C9 0.0143(5) 0.0261(8) 0.0145(7) 0.0105(6) 0.0056(5) 0.0070(5)
C10 0.0138(5) 0.0267(8) 0.0144(7) 0.0079(6) 0.0056(5) 0.0042(5)
C11 0.0143(5) 0.0277(9) 0.0110(7) 0.0084(6) 0.0046(5) 0.0054(5)
C12 0.0140(5) 0.0260(8) 0.0143(7) 0.0100(6) 0.0043(5) 0.0051(5)
C13 0.0144(5) 0.0268(9) 0.0132(7) 0.0087(6) 0.0018(5) 0.0017(5)
C14 0.0156(5) 0.0307(9) 0.0130(7) 0.0117(6) 0.0037(5) 0.0061(5)

loop_
_atom_type_symbol
_atom_type_description
_atom_type_scat_dispersion_real
_atom_type_scat_dispersion_imag
_atom_type_scat_source
C C 0.0033 0.0016 'International Tables Vol C Tables 4.2.6.8 and 6.1.1.4'
N N 0.0061 0.0033 'International Tables Vol C Tables 4.2.6.8 and 6.1.1.4'
O O 0.0106 0.0060 'International Tables Vol C Tables 4.2.6.8 and 6.1.1.4'
H H 0.0000 0.0000 'International Tables Vol C Tables 4.2.6.8 and 6.1.1.4'

loop_
_geom_angle_atom_site_label_1
_geom_angle_atom_site_label_2
_geom_angle_atom_site_label_3
_geom_angle
C4 N1 C3 126.46(14)
C4 N1 C6 116.28(12)
C3 N1 C6 117.27(13)
C5 N2 C4 119.14(14)
C5 N2 C7 122.07(14)
C4 N2 C7 118.77(12)
C1 N4 C2 106.49(12)
C1 N4 H4 125.3(13)
C2 N4 H4 128.1(13)
C1 N3 C5 103.41(12)
O2 C4 N2 120.68(14)
O2 C4 N1 121.56(15)
N2 C4 N1 117.75(12)
O1 C3 N1 121.08(15)
O1 C3 C2 126.93(14)
N1 C3 C2 111.98(14)
C5 C2 N4 105.15(13)
C5 C2 C3 122.72(13)
N4 C2 C3 131.86(14)
N3 C5 N2 126.78(14)
N3 C5 C2 111.41(12)
N2 C5 C2 121.80(14)
N2 C7 H7A 109.5
N2 C7 H7B 109.5
H7A C7 H7B 109.5
N2 C7 H7C 109.5
H7A C7 H7C 109.5
H7B C7 H7C 109.5
N1 C6 H6A 109.5
N1 C6 H6B 109.5
H6A C6 H6B 109.5
N1 C6 H6C 109.5
H6A C6 H6C 109.5
H6B C6 H6C 109.5
N3 C1 N4 113.53(13)
N3 C1 H1 123.2
N4 C1 H1 123.2
C8 O3 H3 108.2(17)
C11 O5 H5 110.8(19)
C12 O6 H6 111(2)
O4 C8 O3 122.67(15)
O4 C8 C9 121.89(14)
O3 C8 C9 115.44(14)
C14 C9 C10 120.15(15)
C14 C9 C8 117.96(15)
C10 C9 C8 121.88(14)
C11 C10 C9 119.73(15)
C11 C10 H10 120.1
C9 C10 H10 120.1
O5 C11 C10 124.16(14)
O5 C11 C12 116.29(14)
C10 C11 C12 119.53(15)
O6 C12 C13 117.90(13)
O6 C12 C11 121.65(15)
C13 C12 C11 120.42(15)
C12 C13 C14 119.93(14)
C12 C13 H13 120.0
C14 C13 H13 120.0
C13 C14 C9 120.22(15)
C13 C14 H14 119.9
C9 C14 H14 119.9

loop_
_geom_bond_atom_site_label_1
_geom_bond_atom_site_label_2
_geom_bond_distance
O1 C3 1.2342(19)
O2 C4 1.2276(17)
N1 C4 1.398(2)
N1 C3 1.4009(18)
N1 C6 1.476(2)
N2 C5 1.3754(17)
N2 C4 1.377(2)
N2 C7 1.462(2)
N4 C1 1.339(2)
N4 C2 1.3803(17)
N4 H4 0.95(2)
N3 C1 1.3353(18)
N3 C5 1.3665(19)
C3 C2 1.426(2)
C2 C5 1.376(2)
C7 H7A 0.9600
C7 H7B 0.9600
C7 H7C 0.9600
C6 H6A 0.9600
C6 H6B 0.9600
C6 H6C 0.9600
C1 H1 0.9300
O3 C8 1.3231(18)
O3 H3 0.93(3)
O4 C8 1.2362(19)
O5 C11 1.364(2)
O5 H5 0.91(3)
O6 C12 1.3557(19)
O6 H6 0.88(3)
C8 C9 1.480(2)
C9 C14 1.397(2)
C9 C10 1.402(2)
C10 C11 1.396(2)
C10 H10 0.9300
C11 C12 1.410(2)
C12 C13 1.389(2)
C13 C14 1.390(2)
C13 H13 0.9300
C14 H14 0.9300
